data_4121928
loop_
_publ_author_name
'Thompson, Rick'
'Chen, Chun-Hsing'
'Pink, Maren'
'Wu, Gang'
'Mindiola, Daniel J.'

_publ_section_title
;
 A nitrido salt reagent of titanium.
;
_journal_issue 23
_journal_name_full 'Journal of the American Chemical Society'
_journal_page_first 8197
_journal_page_last 8200
_journal_paper_doi 10.1021/ja504020t
_journal_volume 136
_journal_year 2014
_chemical_formula_moiety 'C49 H67 Cl N3 Ti'
_chemical_formula_sum 'C49 H67 Cl N3 Ti'
_chemical_formula_weight 781.41
_chemical_name_systematic
; 
 ? 
;
_space_group_IT_number 2
_symmetry_cell_setting triclinic
_symmetry_space_group_name_Hall '-P 1'
_symmetry_space_group_name_H-M 'P -1'
_atom_sites_solution_hydrogens geom
_atom_sites_solution_primary direct
_atom_sites_solution_secondary difmap
_audit_creation_method SHELXL-97
_cell_angle_alpha 86.649(4)
_cell_angle_beta 84.733(4)
_cell_angle_gamma 70.149(4)
_cell_formula_units_Z 2
_cell_length_a 10.4355(8)
_cell_length_b 12.7315(9)
_cell_length_c 18.1717(13)
_cell_measurement_reflns_used 9933
_cell_measurement_temperature 150(2)
_cell_measurement_theta_max 25.62
_cell_measurement_theta_min 2.20
_cell_volume 2260.3(3)
_computing_cell_refinement 'APEX II v2010.11.3 (Bruker, 2013)'
_computing_data_collection 'APEX II v2010.11.3 (Bruker, 2013)'
_computing_data_reduction 'APEX II v2010.11.3 (Bruker, 2013)'
_computing_molecular_graphics 'SHELXTL (Bruker, 2013)'
_computing_publication_material 'SHELXTL (Bruker, 2013)'
_computing_structure_refinement 'SHELXL-97 (Sheldrick, 2010)'
_computing_structure_solution 'SIR-2004 (Burla et al., 2005)'
_diffrn_ambient_temperature 150(2)
_diffrn_detector 'CCD area detector'
_diffrn_detector_area_resol_mean 83.33
_diffrn_detector_type 'Bruker APEXII'
_diffrn_measured_fraction_theta_full 0.981
_diffrn_measured_fraction_theta_max 0.981
_diffrn_measurement_details '0.50 degree frames measured for 40 seconds each'
_diffrn_measurement_device 'APEX Kappa Duo'
_diffrn_measurement_device_type Kappa
_diffrn_measurement_method 'omega and phi scans'
_diffrn_radiation_monochromator graphite
_diffrn_radiation_source 'fine-focus sealed tube'
_diffrn_radiation_type MoK\a
_diffrn_radiation_wavelength 0.71073
_diffrn_reflns_av_R_equivalents 0.0500
_diffrn_reflns_av_sigmaI/netI 0.0528
_diffrn_reflns_limit_h_max 12
_diffrn_reflns_limit_h_min -12
_diffrn_reflns_limit_k_max 15
_diffrn_reflns_limit_k_min -15
_diffrn_reflns_limit_l_max 22
_diffrn_reflns_limit_l_min -22
_diffrn_reflns_number 32147
_diffrn_reflns_theta_full 25.69
_diffrn_reflns_theta_max 25.69
_diffrn_reflns_theta_min 1.13
_exptl_absorpt_coefficient_mu 0.283
_exptl_absorpt_correction_T_max 0.9722
_exptl_absorpt_correction_T_min 0.9695
_exptl_absorpt_correction_type multi-scan
_exptl_absorpt_process_details 'SADABS, R. Blessing; 1995'
_exptl_crystal_colour black
_exptl_crystal_density_diffrn 1.148
_exptl_crystal_density_method 'not measured'
_exptl_crystal_description block
_exptl_crystal_F_000 842
_exptl_crystal_size_max 0.11
_exptl_crystal_size_mid 0.11
_exptl_crystal_size_min 0.10
_refine_diff_density_max 0.688
_refine_diff_density_min -0.451
_refine_diff_density_rms 0.052
_refine_ls_extinction_method none
_refine_ls_goodness_of_fit_ref 1.020
_refine_ls_hydrogen_treatment constr
_refine_ls_matrix_type full
_refine_ls_number_parameters 503
_refine_ls_number_reflns 8446
_refine_ls_number_restraints 0
_refine_ls_restrained_S_all 1.020
_refine_ls_R_factor_all 0.0680
_refine_ls_R_factor_gt 0.0450
_refine_ls_shift/su_max 0.001
_refine_ls_shift/su_mean 0.000
_refine_ls_structure_factor_coef Fsqd
_refine_ls_weighting_details 'calc w=1/[\s^2^(Fo^2^)+(0.0569P)^2^+1.0046P] where P=(Fo^2^+2Fc^2^)/3'
_refine_ls_weighting_scheme calc
_refine_ls_wR_factor_gt 0.1088
_refine_ls_wR_factor_ref 0.1195
_reflns_number_gt 6346
_reflns_number_total 8446
_reflns_threshold_expression >2sigma(I)
_cod_data_source_file ja504020t_si_002.cif
_cod_data_source_block 13036
_cod_depositor_comments
;
The following automatic conversions were performed:

'_symmetry_cell_setting' value 'Triclinic' changed to 'triclinic'
according to
/usr/data/users/saulius/crontab/automatic-downloads/rss-feeds/ACS/lib/dictionaries/cif_core.dic
dictionary named 'cif_core.dic' version 2.4.2 from 2011-04-26.

Automatic conversion script
Id: cif_fix_values 2281 2013-09-26 08:29:07Z andrius 

 Adding full bibliography for 4121925--4121929.cif.
;
_cod_original_sg_symbol_H-M 'P-1   '
_cod_database_code 4121928

loop_
_symmetry_equiv_pos_as_xyz
'x, y, z'
'-x, -y, -z'

loop_
_atom_site_label
_atom_site_type_symbol
_atom_site_fract_x
_atom_site_fract_y
_atom_site_fract_z
_atom_site_U_iso_or_equiv
_atom_site_adp_type
_atom_site_occupancy
_atom_site_symmetry_multiplicity
_atom_site_calc_flag
_atom_site_refinement_flags
Ti1 Ti 0.50772(4) 0.89095(3) 0.72094(2) 0.01920(11) Uani 1 1 d .
Cl1 Cl 0.63079(7) 0.97814(5) 0.63983(4) 0.03655(16) Uani 1 1 d .
N1 N 0.29592(17) 0.96574(13) 0.72390(9) 0.0175(4) Uani 1 1 d .
N2 N 0.50992(17) 0.75840(13) 0.66730(10) 0.0185(4) Uani 1 1 d .
N3 N 0.57038(18) 0.88115(14) 0.82023(10) 0.0228(4) Uani 1 1 d .
C1 C 0.0917(2) 1.01546(19) 0.64199(13) 0.0271(5) Uani 1 1 d .
C2 C 0.2422(2) 0.95765(17) 0.66220(12) 0.0200(5) Uani 1 1 d .
C3 C 0.3265(2) 0.88758(18) 0.60493(12) 0.0238(5) Uani 1 1 d .
H3 H 0.2978 0.9121 0.5569 0.029 Uiso 1 1 calc R
C4 C 0.4396(2) 0.79291(17) 0.60458(12) 0.0211(5) Uani 1 1 d .
C5 C 0.4927(2) 0.73954(19) 0.52757(13) 0.0275(5) Uani 1 1 d .
C6 C -0.0121(2) 1.0831(2) 0.70171(14) 0.0316(6) Uani 1 1 d .
H6A H -0.0116 1.0358 0.7463 0.047 Uiso 1 1 calc R
H6B H -0.1035 1.1091 0.6835 0.047 Uiso 1 1 calc R
H6C H 0.0126 1.1475 0.7135 0.047 Uiso 1 1 calc R
C7 C 0.0903(3) 1.0940(2) 0.57374(14) 0.0396(6) Uani 1 1 d .
H7A H -0.0041 1.1313 0.5610 0.059 Uiso 1 1 calc R
H7B H 0.1439 1.0503 0.5319 0.059 Uiso 1 1 calc R
H7C H 0.1302 1.1501 0.5850 0.059 Uiso 1 1 calc R
C8 C 0.0395(3) 0.9216(2) 0.62206(17) 0.0444(7) Uani 1 1 d .
H8A H 0.0506 0.8668 0.6632 0.067 Uiso 1 1 calc R
H8B H 0.0923 0.8848 0.5777 0.067 Uiso 1 1 calc R
H8C H -0.0573 0.9536 0.6126 0.067 Uiso 1 1 calc R
C9 C 0.5800(3) 0.6149(2) 0.52747(15) 0.0370(6) Uani 1 1 d .
H9A H 0.6614 0.6031 0.5543 0.055 Uiso 1 1 calc R
H9B H 0.6080 0.5913 0.4764 0.055 Uiso 1 1 calc R
H9C H 0.5264 0.5709 0.5517 0.055 Uiso 1 1 calc R
C10 C 0.3749(3) 0.7539(2) 0.47765(15) 0.0421(7) Uani 1 1 d .
H10A H 0.3314 0.8334 0.4652 0.063 Uiso 1 1 calc R
H10B H 0.3073 0.7248 0.5040 0.063 Uiso 1 1 calc R
H10C H 0.4116 0.7128 0.4322 0.063 Uiso 1 1 calc R
C11 C 0.5815(3) 0.8066(2) 0.49125(14) 0.0363(6) Uani 1 1 d .
H11A H 0.6586 0.7968 0.5211 0.055 Uiso 1 1 calc R
H11B H 0.5262 0.8860 0.4882 0.055 Uiso 1 1 calc R
H11C H 0.6160 0.7796 0.4414 0.055 Uiso 1 1 calc R
C12 C 0.2240(2) 1.03768(17) 0.78455(12) 0.0192(4) Uani 1 1 d .
C13 C 0.1739(2) 0.99217(17) 0.84812(12) 0.0220(5) Uani 1 1 d .
C14 C 0.1061(2) 1.06403(19) 0.90490(13) 0.0295(5) Uani 1 1 d .
H14 H 0.0683 1.0353 0.9477 0.035 Uiso 1 1 calc R
C15 C 0.0924(3) 1.1755(2) 0.90064(14) 0.0351(6) Uani 1 1 d .
H15 H 0.0450 1.2229 0.9399 0.042 Uiso 1 1 calc R
C16 C 0.1476(2) 1.21783(19) 0.83934(14) 0.0302(5) Uani 1 1 d .
H16 H 0.1403 1.2944 0.8375 0.036 Uiso 1 1 calc R
C17 C 0.2143(2) 1.15095(17) 0.77977(12) 0.0219(5) Uani 1 1 d .
C18 C 0.1884(2) 0.86923(18) 0.85804(13) 0.0242(5) Uani 1 1 d .
H18 H 0.2505 0.8281 0.8161 0.029 Uiso 1 1 calc R
C19 C 0.2522(3) 0.8203(2) 0.93005(14) 0.0335(6) Uani 1 1 d .
H19A H 0.3376 0.8358 0.9321 0.050 Uiso 1 1 calc R
H19B H 0.2714 0.7394 0.9323 0.050 Uiso 1 1 calc R
H19C H 0.1887 0.8543 0.9721 0.050 Uiso 1 1 calc R
C20 C 0.0508(3) 0.8510(2) 0.85697(16) 0.0398(6) Uani 1 1 d .
H20A H 0.0171 0.8707 0.8077 0.060 Uiso 1 1 calc R
H20B H -0.0152 0.8983 0.8936 0.060 Uiso 1 1 calc R
H20C H 0.0625 0.7724 0.8690 0.060 Uiso 1 1 calc R
C21 C 0.2712(2) 1.20376(17) 0.71298(13) 0.0228(5) Uani 1 1 d .
H21 H 0.3015 1.1482 0.6728 0.027 Uiso 1 1 calc R
C22 C 0.1637(2) 1.30958(19) 0.68357(15) 0.0334(6) Uani 1 1 d .
H22A H 0.0834 1.2919 0.6722 0.050 Uiso 1 1 calc R
H22B H 0.2024 1.3375 0.6386 0.050 Uiso 1 1 calc R
H22C H 0.1367 1.3669 0.7211 0.050 Uiso 1 1 calc R
C23 C 0.3951(2) 1.23241(18) 0.73183(13) 0.0273(5) Uani 1 1 d .
H23A H 0.4671 1.1640 0.7467 0.041 Uiso 1 1 calc R
H23B H 0.3684 1.2846 0.7725 0.041 Uiso 1 1 calc R
H23C H 0.4294 1.2670 0.6883 0.041 Uiso 1 1 calc R
C24 C 0.5834(2) 0.64307(16) 0.68417(12) 0.0212(5) Uani 1 1 d .
C25 C 0.5081(2) 0.57167(18) 0.70705(13) 0.0242(5) Uani 1 1 d .
C26 C 0.5790(3) 0.45994(19) 0.72222(15) 0.0346(6) Uani 1 1 d .
H26 H 0.5294 0.4106 0.7356 0.042 Uiso 1 1 calc R
C27 C 0.7198(3) 0.4187(2) 0.71832(17) 0.0441(7) Uani 1 1 d .
H27 H 0.7666 0.3417 0.7284 0.053 Uiso 1 1 calc R
C28 C 0.7918(2) 0.4904(2) 0.69962(16) 0.0391(7) Uani 1 1 d .
H28 H 0.8887 0.4623 0.6987 0.047 Uiso 1 1 calc R
C29 C 0.7269(2) 0.60278(18) 0.68203(14) 0.0292(5) Uani 1 1 d .
C30 C 0.3529(2) 0.61370(18) 0.71717(13) 0.0264(5) Uani 1 1 d .
H30 H 0.3211 0.6972 0.7154 0.032 Uiso 1 1 calc R
C31 C 0.2900(3) 0.5763(2) 0.65520(15) 0.0401(6) Uani 1 1 d .
H31A H 0.3143 0.6084 0.6078 0.060 Uiso 1 1 calc R
H31B H 0.1904 0.6020 0.6647 0.060 Uiso 1 1 calc R
H31C H 0.3250 0.4946 0.6534 0.060 Uiso 1 1 calc R
C32 C 0.3010(3) 0.5762(2) 0.79205(14) 0.0345(6) Uani 1 1 d .
H32A H 0.3434 0.5986 0.8316 0.052 Uiso 1 1 calc R
H32B H 0.3247 0.4948 0.7938 0.052 Uiso 1 1 calc R
H32C H 0.2015 0.6113 0.7988 0.052 Uiso 1 1 calc R
C33 C 0.8150(2) 0.6749(2) 0.65984(17) 0.0398(7) Uani 1 1 d .
H33 H 0.7528 0.7514 0.6465 0.048 Uiso 1 1 calc R
C34 C 0.8926(3) 0.6854(3) 0.72407(19) 0.0563(9) Uani 1 1 d .
H34A H 0.8278 0.7157 0.7664 0.084 Uiso 1 1 calc R
H34B H 0.9445 0.7356 0.7095 0.084 Uiso 1 1 calc R
H34C H 0.9556 0.6115 0.7378 0.084 Uiso 1 1 calc R
C35 C 0.9155(3) 0.6316(3) 0.59285(17) 0.0514(8) Uani 1 1 d .
H35A H 0.8655 0.6236 0.5516 0.077 Uiso 1 1 calc R
H35B H 0.9820 0.5588 0.6056 0.077 Uiso 1 1 calc R
H35C H 0.9635 0.6846 0.5784 0.077 Uiso 1 1 calc R
C36 C 0.5817(2) 0.98300(17) 0.84579(12) 0.0212(5) Uani 1 1 d .
C37 C 0.4850(2) 1.04610(19) 0.89806(13) 0.0264(5) Uani 1 1 d .
H37 H 0.4138 1.0204 0.9191 0.032 Uiso 1 1 calc R
C38 C 0.4922(3) 1.14691(19) 0.91972(13) 0.0305(5) Uani 1 1 d .
H38 H 0.4246 1.1897 0.9550 0.037 Uiso 1 1 calc R
C39 C 0.5950(2) 1.18606(18) 0.89114(13) 0.0268(5) Uani 1 1 d .
C40 C 0.6939(2) 1.12066(19) 0.84068(13) 0.0280(5) Uani 1 1 d .
H40 H 0.7671 1.1449 0.8213 0.034 Uiso 1 1 calc R
C41 C 0.6871(2) 1.02015(18) 0.81819(13) 0.0255(5) Uani 1 1 d .
H41 H 0.7556 0.9767 0.7836 0.031 Uiso 1 1 calc R
C42 C 0.5965(3) 1.2993(2) 0.91112(15) 0.0406(7) Uani 1 1 d .
H42A H 0.5535 1.3168 0.9612 0.061 Uiso 1 1 calc R
H42B H 0.5459 1.3563 0.8760 0.061 Uiso 1 1 calc R
H42C H 0.6912 1.2981 0.9091 0.061 Uiso 1 1 calc R
C43 C 0.6276(2) 0.78459(17) 0.86488(12) 0.0216(5) Uani 1 1 d .
C44 C 0.7296(2) 0.77411(18) 0.91246(13) 0.0255(5) Uani 1 1 d .
H44 H 0.7596 0.8356 0.9182 0.031 Uiso 1 1 calc R
C45 C 0.7870(2) 0.67493(19) 0.95116(14) 0.0331(6) Uani 1 1 d .
H45 H 0.8571 0.6694 0.9825 0.040 Uiso 1 1 calc R
C46 C 0.7456(3) 0.58288(19) 0.94571(15) 0.0365(6) Uani 1 1 d .
C47 C 0.6432(3) 0.59440(19) 0.89921(14) 0.0344(6) Uani 1 1 d .
H47 H 0.6129 0.5330 0.8940 0.041 Uiso 1 1 calc R
C48 C 0.5842(2) 0.69308(18) 0.86027(13) 0.0261(5) Uani 1 1 d .
H48 H 0.5128 0.6987 0.8298 0.031 Uiso 1 1 calc R
C49 C 0.8076(4) 0.4757(2) 0.9898(2) 0.0627(10) Uani 1 1 d .
H49A H 0.7351 0.4571 1.0200 0.094 Uiso 1 1 calc R
H49B H 0.8727 0.4855 1.0221 0.094 Uiso 1 1 calc R
H49C H 0.8552 0.4150 0.9560 0.094 Uiso 1 1 calc R

loop_
_atom_site_aniso_label
_atom_site_aniso_U_11
_atom_site_aniso_U_22
_atom_site_aniso_U_33
_atom_site_aniso_U_23
_atom_site_aniso_U_13
_atom_site_aniso_U_12
Ti1 0.0185(2) 0.01650(19) 0.0236(2) -0.00389(15) -0.00473(16) -0.00582(15)
Cl1 0.0411(4) 0.0332(3) 0.0383(4) 0.0010(3) -0.0043(3) -0.0164(3)
N1 0.0196(9) 0.0156(8) 0.0180(9) -0.0012(7) 0.0001(7) -0.0072(7)
N2 0.0184(9) 0.0175(9) 0.0203(10) -0.0042(7) -0.0004(8) -0.0067(7)
N3 0.0233(10) 0.0200(9) 0.0268(11) -0.0015(8) -0.0055(8) -0.0087(8)
C1 0.0214(12) 0.0324(13) 0.0274(13) -0.0038(10) -0.0065(10) -0.0069(10)
C2 0.0225(11) 0.0182(10) 0.0214(12) 0.0009(8) -0.0027(9) -0.0093(9)
C3 0.0282(12) 0.0258(11) 0.0169(11) -0.0019(9) -0.0039(10) -0.0079(10)
C4 0.0245(11) 0.0229(11) 0.0200(12) -0.0046(9) 0.0015(9) -0.0135(9)
C5 0.0307(13) 0.0303(12) 0.0216(12) -0.0101(10) 0.0025(10) -0.0099(10)
C6 0.0182(11) 0.0382(14) 0.0364(14) -0.0035(11) -0.0047(11) -0.0057(10)
C7 0.0328(14) 0.0454(15) 0.0314(15) 0.0064(12) -0.0127(12) 0.0001(12)
C8 0.0344(14) 0.0541(17) 0.0518(18) -0.0159(14) -0.0088(13) -0.0204(13)
C9 0.0461(16) 0.0327(13) 0.0313(14) -0.0173(11) 0.0083(12) -0.0124(12)
C10 0.0439(16) 0.0550(17) 0.0280(15) -0.0181(13) -0.0021(12) -0.0150(13)
C11 0.0444(15) 0.0414(15) 0.0233(13) -0.0068(11) 0.0078(11) -0.0163(12)
C12 0.0137(10) 0.0210(11) 0.0226(12) -0.0046(9) -0.0010(9) -0.0050(8)
C13 0.0198(11) 0.0247(11) 0.0233(12) -0.0044(9) -0.0008(9) -0.0097(9)
C14 0.0312(13) 0.0347(13) 0.0253(13) -0.0077(10) 0.0083(10) -0.0162(11)
C15 0.0353(14) 0.0342(14) 0.0364(15) -0.0178(11) 0.0139(12) -0.0141(11)
C16 0.0313(13) 0.0235(12) 0.0369(15) -0.0098(10) 0.0038(11) -0.0108(10)
C17 0.0173(11) 0.0202(11) 0.0275(13) -0.0034(9) -0.0022(9) -0.0051(9)
C18 0.0258(12) 0.0246(11) 0.0245(12) -0.0033(9) 0.0023(10) -0.0120(10)
C19 0.0390(14) 0.0328(13) 0.0294(14) 0.0018(11) -0.0018(11) -0.0134(11)
C20 0.0368(14) 0.0351(14) 0.0547(18) 0.0012(12) -0.0077(13) -0.0210(12)
C21 0.0215(11) 0.0169(10) 0.0283(13) -0.0005(9) -0.0010(10) -0.0045(9)
C22 0.0275(13) 0.0249(12) 0.0437(16) 0.0036(11) -0.0040(11) -0.0040(10)
C23 0.0275(12) 0.0229(11) 0.0329(14) 0.0009(10) 0.0016(11) -0.0117(10)
C24 0.0215(11) 0.0175(10) 0.0242(12) -0.0065(9) -0.0006(9) -0.0053(9)
C25 0.0249(12) 0.0236(11) 0.0266(13) -0.0060(9) -0.0008(10) -0.0107(9)
C26 0.0343(14) 0.0219(12) 0.0505(17) -0.0023(11) -0.0004(12) -0.0136(11)
C27 0.0359(15) 0.0182(12) 0.073(2) 0.0006(12) -0.0056(14) -0.0023(11)
C28 0.0211(12) 0.0267(13) 0.0644(19) -0.0043(12) -0.0016(12) -0.0014(10)
C29 0.0216(12) 0.0235(12) 0.0417(15) -0.0060(10) 0.0000(11) -0.0065(9)
C30 0.0242(12) 0.0230(11) 0.0349(14) -0.0048(10) 0.0008(10) -0.0116(10)
C31 0.0297(14) 0.0562(17) 0.0408(16) -0.0092(13) -0.0013(12) -0.0218(13)
C32 0.0341(14) 0.0328(13) 0.0407(15) -0.0066(11) 0.0025(12) -0.0170(11)
C33 0.0207(12) 0.0240(13) 0.073(2) -0.0035(12) 0.0011(13) -0.0065(10)
C34 0.0357(16) 0.071(2) 0.073(2) -0.0369(18) 0.0186(15) -0.0331(15)
C35 0.0327(15) 0.070(2) 0.056(2) 0.0008(16) 0.0011(14) -0.0252(15)
C36 0.0225(11) 0.0205(11) 0.0222(12) 0.0002(9) -0.0094(10) -0.0073(9)
C37 0.0285(12) 0.0302(12) 0.0224(12) 0.0004(9) -0.0007(10) -0.0129(10)
C38 0.0376(14) 0.0295(13) 0.0227(13) -0.0068(10) -0.0001(11) -0.0086(11)
C39 0.0368(13) 0.0220(11) 0.0248(13) 0.0002(9) -0.0119(11) -0.0116(10)
C40 0.0275(12) 0.0305(12) 0.0320(14) 0.0000(10) -0.0069(11) -0.0166(10)
C41 0.0214(11) 0.0264(12) 0.0287(13) -0.0033(9) -0.0033(10) -0.0072(9)
C42 0.0613(18) 0.0280(13) 0.0370(15) -0.0012(11) -0.0144(14) -0.0183(13)
C43 0.0195(11) 0.0224(11) 0.0228(12) -0.0034(9) -0.0009(9) -0.0066(9)
C44 0.0255(12) 0.0227(11) 0.0300(13) -0.0023(9) -0.0050(10) -0.0094(9)
C45 0.0308(13) 0.0301(13) 0.0386(15) -0.0020(11) -0.0145(12) -0.0073(11)
C46 0.0430(15) 0.0235(12) 0.0420(16) 0.0036(11) -0.0108(13) -0.0087(11)
C47 0.0417(15) 0.0253(12) 0.0424(16) -0.0026(11) -0.0071(12) -0.0180(11)
C48 0.0284(12) 0.0262(12) 0.0282(13) -0.0029(10) -0.0050(10) -0.0140(10)
C49 0.077(2) 0.0329(16) 0.082(3) 0.0193(15) -0.037(2) -0.0198(16)

loop_
_atom_type_symbol
_atom_type_description
_atom_type_scat_dispersion_real
_atom_type_scat_dispersion_imag
_atom_type_scat_source
C C 0.0033 0.0016 'International Tables Vol C Tables 4.2.6.8 and 6.1.1.4'
H H 0.0000 0.0000 'International Tables Vol C Tables 4.2.6.8 and 6.1.1.4'
N N 0.0061 0.0033 'International Tables Vol C Tables 4.2.6.8 and 6.1.1.4'
Cl Cl 0.1484 0.1585 'International Tables Vol C Tables 4.2.6.8 and 6.1.1.4'
Ti Ti 0.2776 0.4457 'International Tables Vol C Tables 4.2.6.8 and 6.1.1.4'

loop_
_geom_angle_atom_site_label_1
_geom_angle_atom_site_label_2
_geom_angle_atom_site_label_3
_geom_angle
N3 Ti1 N2 123.21(7)
N3 Ti1 N1 110.42(7)
N2 Ti1 N1 94.11(7)
N3 Ti1 Cl1 109.28(6)
N2 Ti1 Cl1 104.55(6)
N1 Ti1 Cl1 114.85(5)
C2 N1 C12 124.97(17)
C2 N1 Ti1 114.39(14)
C12 N1 Ti1 119.58(12)
C4 N2 C24 122.71(17)
C4 N2 Ti1 109.72(13)
C24 N2 Ti1 127.27(13)
C43 N3 C36 115.16(17)
C43 N3 Ti1 128.45(14)
C36 N3 Ti1 115.43(13)
C6 C1 C8 106.3(2)
C6 C1 C7 107.67(19)
C8 C1 C7 109.3(2)
C6 C1 C2 117.76(18)
C8 C1 C2 106.64(19)
C7 C1 C2 108.93(19)
N1 C2 C3 119.37(19)
N1 C2 C1 127.85(19)
C3 C2 C1 112.77(18)
C4 C3 C2 133.9(2)
C4 C3 H3 113.1
C2 C3 H3 113.1
C3 C4 N2 120.29(19)
C3 C4 C5 115.72(19)
N2 C4 C5 123.42(19)
C9 C5 C11 108.1(2)
C9 C5 C10 106.62(19)
C11 C5 C10 107.9(2)
C9 C5 C4 117.0(2)
C11 C5 C4 104.59(17)
C10 C5 C4 112.22(19)
C1 C6 H6A 109.5
C1 C6 H6B 109.5
H6A C6 H6B 109.5
C1 C6 H6C 109.5
H6A C6 H6C 109.5
H6B C6 H6C 109.5
C1 C7 H7A 109.5
C1 C7 H7B 109.5
H7A C7 H7B 109.5
C1 C7 H7C 109.5
H7A C7 H7C 109.5
H7B C7 H7C 109.5
C1 C8 H8A 109.5
C1 C8 H8B 109.5
H8A C8 H8B 109.5
C1 C8 H8C 109.5
H8A C8 H8C 109.5
H8B C8 H8C 109.5
C5 C9 H9A 109.5
C5 C9 H9B 109.5
H9A C9 H9B 109.5
C5 C9 H9C 109.5
H9A C9 H9C 109.5
H9B C9 H9C 109.5
C5 C10 H10A 109.5
C5 C10 H10B 109.5
H10A C10 H10B 109.5
C5 C10 H10C 109.5
H10A C10 H10C 109.5
H10B C10 H10C 109.5
C5 C11 H11A 109.5
C5 C11 H11B 109.5
H11A C11 H11B 109.5
C5 C11 H11C 109.5
H11A C11 H11C 109.5
H11B C11 H11C 109.5
C13 C12 C17 121.3(2)
C13 C12 N1 119.80(18)
C17 C12 N1 118.74(19)
C14 C13 C12 117.8(2)
C14 C13 C18 118.5(2)
C12 C13 C18 123.60(19)
C15 C14 C13 121.7(2)
C15 C14 H14 119.1
C13 C14 H14 119.1
C16 C15 C14 119.7(2)
C16 C15 H15 120.1
C14 C15 H15 120.1
C15 C16 C17 121.5(2)
C15 C16 H16 119.3
C17 C16 H16 119.3
C16 C17 C12 117.8(2)
C16 C17 C21 118.76(19)
C12 C17 C21 123.46(19)
C13 C18 C19 110.92(18)
C13 C18 C20 111.84(19)
C19 C18 C20 109.4(2)
C13 C18 H18 108.2
C19 C18 H18 108.2
C20 C18 H18 108.2
C18 C19 H19A 109.5
C18 C19 H19B 109.5
H19A C19 H19B 109.5
C18 C19 H19C 109.5
H19A C19 H19C 109.5
H19B C19 H19C 109.5
C18 C20 H20A 109.5
C18 C20 H20B 109.5
H20A C20 H20B 109.5
C18 C20 H20C 109.5
H20A C20 H20C 109.5
H20B C20 H20C 109.5
C17 C21 C23 110.81(18)
C17 C21 C22 112.19(19)
C23 C21 C22 109.20(17)
C17 C21 H21 108.2
C23 C21 H21 108.2
C22 C21 H21 108.2
C21 C22 H22A 109.5
C21 C22 H22B 109.5
H22A C22 H22B 109.5
C21 C22 H22C 109.5
H22A C22 H22C 109.5
H22B C22 H22C 109.5
C21 C23 H23A 109.5
C21 C23 H23B 109.5
H23A C23 H23B 109.5
C21 C23 H23C 109.5
H23A C23 H23C 109.5
H23B C23 H23C 109.5
C29 C24 C25 120.29(19)
C29 C24 N2 121.09(18)
C25 C24 N2 118.53(18)
C26 C25 C24 118.5(2)
C26 C25 C30 119.2(2)
C24 C25 C30 122.29(19)
C27 C26 C25 121.6(2)
C27 C26 H26 119.2
C25 C26 H26 119.2
C28 C27 C26 119.2(2)
C28 C27 H27 120.4
C26 C27 H27 120.4
C27 C28 C29 122.0(2)
C27 C28 H28 119.0
C29 C28 H28 119.0
C28 C29 C24 118.2(2)
C28 C29 C33 118.3(2)
C24 C29 C33 123.5(2)
C25 C30 C31 111.73(19)
C25 C30 C32 111.79(19)
C31 C30 C32 109.71(19)
C25 C30 H30 107.8
C31 C30 H30 107.8
C32 C30 H30 107.8
C30 C31 H31A 109.5
C30 C31 H31B 109.5
H31A C31 H31B 109.5
C30 C31 H31C 109.5
H31A C31 H31C 109.5
H31B C31 H31C 109.5
C30 C32 H32A 109.5
C30 C32 H32B 109.5
H32A C32 H32B 109.5
C30 C32 H32C 109.5
H32A C32 H32C 109.5
H32B C32 H32C 109.5
C34 C33 C29 110.8(2)
C34 C33 C35 109.5(2)
C29 C33 C35 113.0(2)
C34 C33 H33 107.8
C29 C33 H33 107.8
C35 C33 H33 107.8
C33 C34 H34A 109.5
C33 C34 H34B 109.5
H34A C34 H34B 109.5
C33 C34 H34C 109.5
H34A C34 H34C 109.5
H34B C34 H34C 109.5
C33 C35 H35A 109.5
C33 C35 H35B 109.5
H35A C35 H35B 109.5
C33 C35 H35C 109.5
H35A C35 H35C 109.5
H35B C35 H35C 109.5
C41 C36 C37 118.7(2)
C41 C36 N3 121.0(2)
C37 C36 N3 120.27(19)
C36 C37 C38 120.1(2)
C36 C37 H37 119.9
C38 C37 H37 119.9
C39 C38 C37 121.5(2)
C39 C38 H38 119.2
C37 C38 H38 119.2
C38 C39 C40 118.0(2)
C38 C39 C42 121.1(2)
C40 C39 C42 120.9(2)
C39 C40 C41 121.0(2)
C39 C40 H40 119.5
C41 C40 H40 119.5
C36 C41 C40 120.6(2)
C36 C41 H41 119.7
C40 C41 H41 119.7
C39 C42 H42A 109.5
C39 C42 H42B 109.5
H42A C42 H42B 109.5
C39 C42 H42C 109.5
H42A C42 H42C 109.5
H42B C42 H42C 109.5
C48 C43 C44 117.5(2)
C48 C43 N3 119.07(19)
C44 C43 N3 123.38(19)
C45 C44 C43 120.4(2)
C45 C44 H44 119.8
C43 C44 H44 119.8
C44 C45 C46 122.2(2)
C44 C45 H45 118.9
C46 C45 H45 118.9
C47 C46 C45 117.1(2)
C47 C46 C49 121.5(2)
C45 C46 C49 121.5(2)
C48 C47 C46 121.5(2)
C48 C47 H47 119.2
C46 C47 H47 119.2
C47 C48 C43 121.2(2)
C47 C48 H48 119.4
C43 C48 H48 119.4
C46 C49 H49A 109.5
C46 C49 H49B 109.5
H49A C49 H49B 109.5
C46 C49 H49C 109.5
H49A C49 H49C 109.5
H49B C49 H49C 109.5

loop_
_geom_bond_atom_site_label_1
_geom_bond_atom_site_label_2
_geom_bond_distance
Ti1 N3 1.9579(18)
Ti1 N2 1.9900(16)
Ti1 N1 2.0856(17)
Ti1 Cl1 2.3416(7)
N1 C2 1.323(3)
N1 C12 1.455(3)
N2 C4 1.381(3)
N2 C24 1.437(3)
N3 C43 1.414(3)
N3 C36 1.447(3)
C1 C6 1.533(3)
C1 C8 1.544(3)
C1 C7 1.545(3)
C1 C2 1.560(3)
C2 C3 1.436(3)
C3 C4 1.371(3)
C3 H3 0.9500
C4 C5 1.562(3)
C5 C9 1.538(3)
C5 C11 1.543(3)
C5 C10 1.549(3)
C6 H6A 0.9800
C6 H6B 0.9800
C6 H6C 0.9800
C7 H7A 0.9800
C7 H7B 0.9800
C7 H7C 0.9800
C8 H8A 0.9800
C8 H8B 0.9800
C8 H8C 0.9800
C9 H9A 0.9800
C9 H9B 0.9800
C9 H9C 0.9800
C10 H10A 0.9800
C10 H10B 0.9800
C10 H10C 0.9800
C11 H11A 0.9800
C11 H11B 0.9800
C11 H11C 0.9800
C12 C13 1.400(3)
C12 C17 1.409(3)
C13 C14 1.392(3)
C13 C18 1.522(3)
C14 C15 1.375(3)
C14 H14 0.9500
C15 C16 1.374(4)
C15 H15 0.9500
C16 C17 1.396(3)
C16 H16 0.9500
C17 C21 1.523(3)
C18 C19 1.525(3)
C18 C20 1.532(3)
C18 H18 1.0000
C19 H19A 0.9800
C19 H19B 0.9800
C19 H19C 0.9800
C20 H20A 0.9800
C20 H20B 0.9800
C20 H20C 0.9800
C21 C23 1.530(3)
C21 C22 1.536(3)
C21 H21 1.0000
C22 H22A 0.9800
C22 H22B 0.9800
C22 H22C 0.9800
C23 H23A 0.9800
C23 H23B 0.9800
C23 H23C 0.9800
C24 C29 1.406(3)
C24 C25 1.413(3)
C25 C26 1.387(3)
C25 C30 1.521(3)
C26 C27 1.379(4)
C26 H26 0.9500
C27 C28 1.377(4)
C27 H27 0.9500
C28 C29 1.392(3)
C28 H28 0.9500
C29 C33 1.521(3)
C30 C31 1.528(3)
C30 C32 1.529(3)
C30 H30 1.0000
C31 H31A 0.9800
C31 H31B 0.9800
C31 H31C 0.9800
C32 H32A 0.9800
C32 H32B 0.9800
C32 H32C 0.9800
C33 C34 1.517(4)
C33 C35 1.529(4)
C33 H33 1.0000
C34 H34A 0.9800
C34 H34B 0.9800
C34 H34C 0.9800
C35 H35A 0.9800
C35 H35B 0.9800
C35 H35C 0.9800
C36 C41 1.382(3)
C36 C37 1.389(3)
C37 C38 1.392(3)
C37 H37 0.9500
C38 C39 1.379(3)
C38 H38 0.9500
C39 C40 1.389(3)
C39 C42 1.512(3)
C40 C41 1.392(3)
C40 H40 0.9500
C41 H41 0.9500
C42 H42A 0.9800
C42 H42B 0.9800
C42 H42C 0.9800
C43 C48 1.395(3)
C43 C44 1.399(3)
C44 C45 1.381(3)
C44 H44 0.9500
C45 C46 1.391(3)
C45 H45 0.9500
C46 C47 1.387(3)
C46 C49 1.514(3)
C47 C48 1.382(3)
C47 H47 0.9500
C48 H48 0.9500
C49 H49A 0.9800
C49 H49B 0.9800
C49 H49C 0.9800

loop_
_geom_torsion_atom_site_label_1
_geom_torsion_atom_site_label_2
_geom_torsion_atom_site_label_3
_geom_torsion_atom_site_label_4
_geom_torsion
N3 Ti1 N1 C2 -168.37(14)
N2 Ti1 N1 C2 -40.58(15)
Cl1 Ti1 N1 C2 67.53(14)
N3 Ti1 N1 C12 22.84(16)
N2 Ti1 N1 C12 150.63(14)
Cl1 Ti1 N1 C12 -101.26(14)
N3 Ti1 N2 C4 170.21(13)
N1 Ti1 N2 C4 52.49(14)
Cl1 Ti1 N2 C4 -64.50(14)
N3 Ti1 N2 C24 -16.0(2)
N1 Ti1 N2 C24 -133.69(17)
Cl1 Ti1 N2 C24 109.32(16)
N2 Ti1 N3 C43 2.5(2)
N1 Ti1 N3 C43 112.04(18)
Cl1 Ti1 N3 C43 -120.72(17)
N2 Ti1 N3 C36 170.62(13)
N1 Ti1 N3 C36 -79.79(16)
Cl1 Ti1 N3 C36 47.45(15)
C12 N1 C2 C3 176.82(18)
Ti1 N1 C2 C3 8.7(2)
C12 N1 C2 C1 -3.9(3)
Ti1 N1 C2 C1 -172.03(17)
C6 C1 C2 N1 -5.3(3)
C8 C1 C2 N1 -124.6(2)
C7 C1 C2 N1 117.6(2)
C6 C1 C2 C3 173.95(19)
C8 C1 C2 C3 54.7(3)
C7 C1 C2 C3 -63.2(2)
N1 C2 C3 C4 28.6(4)
C1 C2 C3 C4 -150.8(2)
C2 C3 C4 N2 -12.4(4)
C2 C3 C4 C5 175.9(2)
C24 N2 C4 C3 150.5(2)
Ti1 N2 C4 C3 -35.3(2)
C24 N2 C4 C5 -38.5(3)
Ti1 N2 C4 C5 135.67(17)
C3 C4 C5 C9 -157.5(2)
N2 C4 C5 C9 31.2(3)
C3 C4 C5 C11 83.0(2)
N2 C4 C5 C11 -88.4(2)
C3 C4 C5 C10 -33.8(3)
N2 C4 C5 C10 154.8(2)
C2 N1 C12 C13 101.4(2)
Ti1 N1 C12 C13 -91.1(2)
C2 N1 C12 C17 -82.8(3)
Ti1 N1 C12 C17 84.7(2)
C17 C12 C13 C14 4.1(3)
N1 C12 C13 C14 179.77(19)
C17 C12 C13 C18 -176.49(19)
N1 C12 C13 C18 -0.8(3)
C12 C13 C14 C15 -2.4(3)
C18 C13 C14 C15 178.2(2)
C13 C14 C15 C16 -0.6(4)
C14 C15 C16 C17 1.9(4)
C15 C16 C17 C12 -0.3(3)
C15 C16 C17 C21 179.0(2)
C13 C12 C17 C16 -2.8(3)
N1 C12 C17 C16 -178.53(18)
C13 C12 C17 C21 177.97(19)
N1 C12 C17 C21 2.2(3)
C14 C13 C18 C19 -53.4(3)
C12 C13 C18 C19 127.2(2)
C14 C13 C18 C20 69.0(3)
C12 C13 C18 C20 -110.4(2)
C16 C17 C21 C23 70.6(2)
C12 C17 C21 C23 -110.1(2)
C16 C17 C21 C22 -51.7(3)
C12 C17 C21 C22 127.5(2)
C4 N2 C24 C29 111.3(2)
Ti1 N2 C24 C29 -61.8(3)
C4 N2 C24 C25 -72.2(3)
Ti1 N2 C24 C25 114.72(19)
C29 C24 C25 C26 -4.4(3)
N2 C24 C25 C26 179.0(2)
C29 C24 C25 C30 174.2(2)
N2 C24 C25 C30 -2.4(3)
C24 C25 C26 C27 2.6(4)
C30 C25 C26 C27 -176.0(2)
C25 C26 C27 C28 0.7(4)
C26 C27 C28 C29 -2.2(5)
C27 C28 C29 C24 0.4(4)
C27 C28 C29 C33 -178.2(3)
C25 C24 C29 C28 2.9(3)
N2 C24 C29 C28 179.4(2)
C25 C24 C29 C33 -178.5(2)
N2 C24 C29 C33 -2.0(4)
C26 C25 C30 C31 -74.7(3)
C24 C25 C30 C31 106.7(2)
C26 C25 C30 C32 48.7(3)
C24 C25 C30 C32 -129.9(2)
C28 C29 C33 C34 -65.4(3)
C24 C29 C33 C34 116.1(3)
C28 C29 C33 C35 57.9(3)
C24 C29 C33 C35 -120.6(3)
C43 N3 C36 C41 95.8(2)
Ti1 N3 C36 C41 -74.0(2)
C43 N3 C36 C37 -85.1(2)
Ti1 N3 C36 C37 105.2(2)
C41 C36 C37 C38 2.5(3)
N3 C36 C37 C38 -176.70(19)
C36 C37 C38 C39 -0.9(3)
C37 C38 C39 C40 -1.2(3)
C37 C38 C39 C42 175.8(2)
C38 C39 C40 C41 1.7(3)
C42 C39 C40 C41 -175.3(2)
C37 C36 C41 C40 -2.0(3)
N3 C36 C41 C40 177.18(19)
C39 C40 C41 C36 -0.1(3)
C36 N3 C43 C48 158.9(2)
Ti1 N3 C43 C48 -32.9(3)
C36 N3 C43 C44 -23.1(3)
Ti1 N3 C43 C44 145.07(19)
C48 C43 C44 C45 2.0(3)
N3 C43 C44 C45 -176.0(2)
C43 C44 C45 C46 -1.0(4)
C44 C45 C46 C47 0.1(4)
C44 C45 C46 C49 -178.6(3)
C45 C46 C47 C48 -0.3(4)
C49 C46 C47 C48 178.4(3)
C46 C47 C48 C43 1.5(4)
C44 C43 C48 C47 -2.3(3)
N3 C43 C48 C47 175.9(2)
